data_7007611
loop_
_publ_author_name
'Cheng, Yanxiang'
'Doyle, David J.'
'Hitchcock, Peter B.'
'Lappert, Michael F.'

_publ_section_title
;
 The beta-dialdiminato ligand [{N(C6H3Pri(2)-2,6)C(H)}2CPh]-: the
 conjugate acid and Li, Al, Ga and In derivatives.
;
_journal_issue 37
_journal_name_full 'Dalton transactions (Cambridge, England : 2003)'
_journal_page_first 4449
_journal_page_last 4460
_journal_paper_doi 10.1039/b607782j
_journal_year 2006
_chemical_compound_source 'synthesis as described'
_chemical_formula_moiety 'C41 H57 Li1 N2 O2'
_chemical_formula_sum 'C41 H57 Li N2 O2'
_chemical_formula_weight 616.83
_chemical_name_common
;
[Li(thf)2{C6H3iPr2NCHCPhCHNC6H3iPr2}]
;
_space_group_IT_number 61
_symmetry_cell_setting orthorhombic
_symmetry_Int_Tables_number 61
_symmetry_space_group_name_Hall '-P 2ac 2ab'
_symmetry_space_group_name_H-M 'P b c a'
_atom_sites_solution_hydrogens geom
_atom_sites_solution_primary direct
_atom_sites_solution_secondary difmap
_audit_conform_dict_location ftp://ftp.iucr.org/pub/cif_core.dic
_audit_conform_dict_name cif_core.dic
_audit_conform_dict_version 2.2
_audit_creation_date 2003-03-13T15:50:17-00:00
_audit_creation_method 'WinGX routine CIF_UPDATE'
_cell_angle_alpha 90
_cell_angle_beta 90
_cell_angle_gamma 90
_cell_formula_units_Z 8
_cell_length_a 18.8630(2)
_cell_length_b 19.5833(2)
_cell_length_c 20.7986(2)
_cell_measurement_reflns_used 40178
_cell_measurement_temperature 173(2)
_cell_measurement_theta_max 25.028
_cell_measurement_theta_min 3.705
_cell_measurement_wavelength 0.71073
_cell_volume 7683.00(14)
_computing_cell_refinement 'HKL Scalepack (Otwinowski & Minor 1997)'
_computing_data_collection 'Collect (Nonius BV, 1997-2000)'
_computing_data_reduction 'HKL Denzo and Scalepack (Otwinowski & Minor 1997)'
_computing_molecular_graphics 'Ortep-3 for Windows (Farrugia, 1997)'
_computing_publication_material 'WinGX publication routines (Farrugia, 1999)'
_computing_structure_refinement 'SHELXL-97 (Sheldrick, 1997)'
_computing_structure_solution 'SHELXS-97 (Sheldrick, 1997)'
_diffrn_ambient_temperature 173(2)
_diffrn_measured_fraction_theta_full 0.991
_diffrn_measured_fraction_theta_max 0.991
_diffrn_measurement_device '95mm CCD camera on \k-goniostat'
_diffrn_measurement_device_type KappaCCD
_diffrn_measurement_method CCD
_diffrn_radiation_monochromator graphite
_diffrn_radiation_probe x-ray
_diffrn_radiation_type MoK\a
_diffrn_radiation_wavelength 0.7107
_diffrn_reflns_av_R_equivalents 0.07
_diffrn_reflns_av_unetI/netI 0.0269
_diffrn_reflns_limit_h_max 18
_diffrn_reflns_limit_h_min -22
_diffrn_reflns_limit_k_max 23
_diffrn_reflns_limit_k_min -23
_diffrn_reflns_limit_l_max 24
_diffrn_reflns_limit_l_min -24
_diffrn_reflns_number 76330
_diffrn_reflns_theta_full 25.03
_diffrn_reflns_theta_max 25.03
_diffrn_reflns_theta_min 3.76
_exptl_absorpt_coefficient_mu 0.064
_exptl_absorpt_correction_type none
_exptl_crystal_colour colourless
_exptl_crystal_density_diffrn 1.067
_exptl_crystal_density_method 'not measured'
_exptl_crystal_description prism
_exptl_crystal_F_000 2688
_exptl_crystal_size_max 0.4
_exptl_crystal_size_mid 0.3
_exptl_crystal_size_min 0.3
_refine_diff_density_max 0.379
_refine_diff_density_min -0.364
_refine_diff_density_rms 0.039
_refine_ls_extinction_method none
_refine_ls_goodness_of_fit_ref 1.073
_refine_ls_hydrogen_treatment riding
_refine_ls_matrix_type full
_refine_ls_number_parameters 415
_refine_ls_number_reflns 6731
_refine_ls_number_restraints 0
_refine_ls_restrained_S_all 1.073
_refine_ls_R_factor_all 0.0798
_refine_ls_R_factor_gt 0.0627
_refine_ls_shift/su_max 0
_refine_ls_shift/su_mean 0
_refine_ls_structure_factor_coef Fsqd
_refine_ls_weighting_details 'calc w=1/[\s^2^(Fo^2^)+(0.0706P)^2^+5.0881P] where P=(Fo^2^+2Fc^2^)/3'
_refine_ls_weighting_scheme calc
_refine_ls_wR_factor_gt 0.1555
_refine_ls_wR_factor_ref 0.1687
_reflns_number_gt 5411
_reflns_number_total 6731
_reflns_threshold_expression >2sigma(I)
_cod_data_source_file b607782j.txt
_cod_data_source_block (2)-mar903
_cod_original_sg_symbol_H-M Pbca
_cod_original_formula_sum 'C41 H57 Li1 N2 O2'
_cod_database_code 7007611

loop_
_symmetry_equiv_pos_as_xyz
'x, y, z'
'-x+1/2, -y, z+1/2'
'x+1/2, -y+1/2, -z'
'-x, y+1/2, -z+1/2'
'-x, -y, -z'
'x-1/2, y, -z-1/2'
'-x-1/2, y-1/2, z'
'x, -y-1/2, z-1/2'

loop_
_atom_site_label
_atom_site_type_symbol
_atom_site_fract_x
_atom_site_fract_y
_atom_site_fract_z
_atom_site_U_iso_or_equiv
_atom_site_adp_type
_atom_site_occupancy
_atom_site_symmetry_multiplicity
_atom_site_calc_flag
_atom_site_refinement_flags
_atom_site_disorder_assembly
_atom_site_disorder_group
O1 O 0.24046(10) 0.05300(8) 0.69250(7) 0.0565(5) Uani 1 1 d . . .
O2 O 0.19195(9) 0.20100(8) 0.70147(8) 0.0525(4) Uani 1 1 d . . .
N1 N 0.27880(8) 0.16508(8) 0.56879(7) 0.0287(4) Uani 1 1 d . . .
N2 N 0.36349(8) 0.17101(8) 0.68671(7) 0.0300(4) Uani 1 1 d . . .
C1 C 0.31662(10) 0.21986(9) 0.55806(9) 0.0273(4) Uani 1 1 d . . .
H1 H 0.3138 0.2381 0.5158 0.033 Uiso 1 1 calc R . .
C2 C 0.36138(10) 0.25565(9) 0.60132(9) 0.0281(4) Uani 1 1 d . . .
C3 C 0.38583(10) 0.22730(9) 0.65958(9) 0.0290(4) Uani 1 1 d . . .
H3 H 0.4222 0.2516 0.6813 0.035 Uiso 1 1 calc R . .
C4 C 0.38650(10) 0.32385(10) 0.58061(9) 0.0298(4) Uani 1 1 d . . .
C5 C 0.34479(12) 0.36403(10) 0.53969(10) 0.0378(5) Uani 1 1 d . . .
H5 H 0.3005 0.3467 0.5253 0.045 Uiso 1 1 calc R . .
C6 C 0.36604(13) 0.42825(11) 0.51952(11) 0.0444(5) Uani 1 1 d . . .
H6 H 0.3372 0.4532 0.4904 0.053 Uiso 1 1 calc R . .
C7 C 0.42849(12) 0.45616(11) 0.54123(11) 0.0449(6) Uani 1 1 d . . .
H7 H 0.4425 0.5007 0.5283 0.054 Uiso 1 1 calc R . .
C8 C 0.47032(12) 0.41831(11) 0.58206(12) 0.0459(6) Uani 1 1 d . . .
H8 H 0.5135 0.4372 0.5976 0.055 Uiso 1 1 calc R . .
C9 C 0.45057(11) 0.35308(10) 0.60093(11) 0.0380(5) Uani 1 1 d . . .
H9 H 0.4811 0.3276 0.6282 0.046 Uiso 1 1 calc R . .
C10 C 0.24577(10) 0.13617(9) 0.51317(8) 0.0291(4) Uani 1 1 d . . .
C11 C 0.27703(11) 0.07883(10) 0.48393(9) 0.0356(5) Uani 1 1 d . . .
C12 C 0.24504(13) 0.05110(11) 0.42957(10) 0.0436(5) Uani 1 1 d . . .
H12 H 0.2661 0.0127 0.4092 0.052 Uiso 1 1 calc R . .
C13 C 0.18344(12) 0.07812(11) 0.40467(10) 0.0433(5) Uani 1 1 d . . .
H13 H 0.1624 0.0585 0.3675 0.052 Uiso 1 1 calc R . .
C14 C 0.15256(11) 0.13372(12) 0.43402(10) 0.0403(5) Uani 1 1 d . . .
H14 H 0.11 0.1521 0.4168 0.048 Uiso 1 1 calc R . .
C15 C 0.18244(10) 0.16368(10) 0.48848(10) 0.0346(5) Uani 1 1 d . . .
C16 C 0.34562(13) 0.04941(12) 0.51030(11) 0.0477(6) Uani 1 1 d . . .
H16 H 0.3487 0.0627 0.5566 0.057 Uiso 1 1 calc R . .
C17 C 0.40924(14) 0.08064(16) 0.47618(15) 0.0688(8) Uani 1 1 d . . .
H17A H 0.453 0.0612 0.4938 0.103 Uiso 1 1 calc R . .
H17B H 0.4092 0.1302 0.4826 0.103 Uiso 1 1 calc R . .
H17C H 0.4065 0.0706 0.4301 0.103 Uiso 1 1 calc R . .
C18 C 0.34870(18) -0.02835(14) 0.50713(16) 0.0730(8) Uani 1 1 d . . .
H18A H 0.3939 -0.0442 0.5249 0.109 Uiso 1 1 calc R . .
H18B H 0.3447 -0.0431 0.4623 0.109 Uiso 1 1 calc R . .
H18C H 0.3095 -0.0476 0.5322 0.109 Uiso 1 1 calc R . .
C19 C 0.14440(12) 0.22294(12) 0.52060(12) 0.0474(6) Uani 1 1 d . . .
H19 H 0.1761 0.2413 0.555 0.057 Uiso 1 1 calc R . .
C20 C 0.1281(2) 0.28091(16) 0.47409(19) 0.0896(11) Uani 1 1 d . . .
H20A H 0.104 0.3179 0.4972 0.134 Uiso 1 1 calc R . .
H20B H 0.0974 0.264 0.4396 0.134 Uiso 1 1 calc R . .
H20C H 0.1724 0.2981 0.4556 0.134 Uiso 1 1 calc R . .
C21 C 0.07699(16) 0.19840(18) 0.55212(16) 0.0793(9) Uani 1 1 d . . .
H21A H 0.0532 0.237 0.573 0.119 Uiso 1 1 calc R . .
H21B H 0.0884 0.1636 0.5844 0.119 Uiso 1 1 calc R . .
H21C H 0.0456 0.1787 0.5195 0.119 Uiso 1 1 calc R . .
C22 C 0.39877(10) 0.14709(10) 0.74294(9) 0.0315(4) Uani 1 1 d . . .
C23 C 0.43852(11) 0.08630(10) 0.73829(10) 0.0370(5) Uani 1 1 d . . .
C24 C 0.46822(13) 0.05918(12) 0.79398(12) 0.0488(6) Uani 1 1 d . . .
H24 H 0.4949 0.0181 0.7913 0.059 Uiso 1 1 calc R . .
C25 C 0.45993(13) 0.09014(13) 0.85242(11) 0.0518(6) Uani 1 1 d . . .
H25 H 0.4806 0.0707 0.8898 0.062 Uiso 1 1 calc R . .
C26 C 0.42154(13) 0.14941(14) 0.85670(11) 0.0529(6) Uani 1 1 d . . .
H26 H 0.4158 0.1706 0.8975 0.063 Uiso 1 1 calc R . .
C27 C 0.39078(12) 0.17938(12) 0.80265(10) 0.0433(5) Uani 1 1 d . . .
C28 C 0.44967(13) 0.05255(12) 0.67346(12) 0.0507(6) Uani 1 1 d . . .
H28 H 0.4068 0.0626 0.6468 0.061 Uiso 1 1 calc R . .
C29 C 0.4570(2) -0.02492(15) 0.67691(18) 0.0895(11) Uani 1 1 d . . .
H29A H 0.4638 -0.0433 0.6335 0.134 Uiso 1 1 calc R . .
H29B H 0.4139 -0.0445 0.6958 0.134 Uiso 1 1 calc R . .
H29C H 0.4979 -0.0368 0.7037 0.134 Uiso 1 1 calc R . .
C30 C 0.51241(18) 0.08382(18) 0.63931(14) 0.0783(9) Uani 1 1 d . . .
H30A H 0.5187 0.0617 0.5974 0.118 Uiso 1 1 calc R . .
H30B H 0.5552 0.0773 0.6653 0.118 Uiso 1 1 calc R . .
H30C H 0.5041 0.1328 0.633 0.118 Uiso 1 1 calc R . .
C31 C 0.34943(16) 0.24574(16) 0.81046(12) 0.0704(9) Uani 1 1 d . . .
H31 H 0.3259 0.2557 0.7684 0.084 Uiso 1 1 calc R . .
C32 C 0.3985(2) 0.30571(17) 0.8257(2) 0.1137(16) Uani 1 1 d . . .
H32A H 0.3703 0.3475 0.8301 0.171 Uiso 1 1 calc R . .
H32B H 0.4328 0.3113 0.7908 0.171 Uiso 1 1 calc R . .
H32C H 0.4237 0.2967 0.866 0.171 Uiso 1 1 calc R . .
C33 C 0.2915(2) 0.2380(3) 0.86044(16) 0.1258(19) Uani 1 1 d . . .
H33A H 0.2654 0.2811 0.8644 0.189 Uiso 1 1 calc R . .
H33B H 0.3127 0.2262 0.902 0.189 Uiso 1 1 calc R . .
H33C H 0.2589 0.2017 0.8472 0.189 Uiso 1 1 calc R . .
C34 C 0.1961(2) 0.00863(15) 0.65574(14) 0.0829(11) Uani 1 1 d . . .
H34A H 0.1508 0.0316 0.6452 0.1 Uiso 1 1 calc R . .
H34B H 0.2199 -0.0043 0.6151 0.1 Uiso 1 1 calc R . .
C35 C 0.1833(3) -0.05043(19) 0.69415(18) 0.1208(18) Uani 1 1 d . . .
H35A H 0.1317 -0.0573 0.6999 0.145 Uiso 1 1 calc R . .
H35B H 0.2031 -0.0914 0.6729 0.145 Uiso 1 1 calc R . .
C36 C 0.2163(3) -0.0404(2) 0.75455(19) 0.139(2) Uani 1 1 d . . .
H36A H 0.2496 -0.0783 0.7633 0.166 Uiso 1 1 calc R . .
H36B H 0.18 -0.0399 0.7889 0.166 Uiso 1 1 calc R . .
C37 C 0.25375(16) 0.02312(13) 0.75395(12) 0.0604(7) Uani 1 1 d . . .
H37A H 0.2364 0.0534 0.7887 0.073 Uiso 1 1 calc R . .
H37B H 0.3052 0.0154 0.7601 0.073 Uiso 1 1 calc R . .
C38 C 0.13230(16) 0.17768(17) 0.73796(17) 0.0773(9) Uani 1 1 d . . .
H38A H 0.1486 0.1515 0.7759 0.093 Uiso 1 1 calc R . .
H38B H 0.1022 0.1475 0.7113 0.093 Uiso 1 1 calc R . .
C39 C 0.0920(2) 0.2373(2) 0.7585(2) 0.1125(15) Uani 1 1 d . . .
H39A H 0.0439 0.2367 0.7395 0.135 Uiso 1 1 calc R . .
H39B H 0.0876 0.2383 0.8059 0.135 Uiso 1 1 calc R . .
C40 C 0.1313(3) 0.2953(2) 0.7360(4) 0.177(3) Uani 1 1 d . . .
H40A H 0.0996 0.3256 0.7109 0.212 Uiso 1 1 calc R . .
H40B H 0.1495 0.3215 0.7732 0.212 Uiso 1 1 calc R . .
C41 C 0.18912(15) 0.27396(13) 0.69662(13) 0.0580(7) Uani 1 1 d . . .
H41A H 0.234 0.2945 0.712 0.07 Uiso 1 1 calc R . .
H41B H 0.1814 0.288 0.6515 0.07 Uiso 1 1 calc R . .
Li Li 0.26656(17) 0.14186(17) 0.66152(15) 0.0347(7) Uani 1 1 d . . .

loop_
_atom_site_aniso_label
_atom_site_aniso_U_11
_atom_site_aniso_U_22
_atom_site_aniso_U_33
_atom_site_aniso_U_23
_atom_site_aniso_U_13
_atom_site_aniso_U_12
O1 0.0848(13) 0.0443(9) 0.0404(9) 0.0113(7) -0.0172(8) -0.0270(9)
O2 0.0468(9) 0.0535(10) 0.0571(10) -0.0053(8) 0.0195(8) -0.0024(8)
N1 0.0306(8) 0.0296(8) 0.0260(8) 0.0013(6) -0.0001(6) -0.0018(7)
N2 0.0332(8) 0.0316(8) 0.0253(8) 0.0009(7) -0.0016(7) 0.0025(7)
C1 0.0301(10) 0.0289(9) 0.0228(9) 0.0017(7) 0.0022(7) 0.0012(8)
C2 0.0287(9) 0.0274(9) 0.0282(9) -0.0003(8) 0.0045(8) 0.0001(8)
C3 0.0270(9) 0.0311(10) 0.0290(10) -0.0053(8) -0.0005(8) 0.0010(8)
C4 0.0307(10) 0.0300(10) 0.0285(9) -0.0031(8) 0.0075(8) -0.0003(8)
C5 0.0445(12) 0.0348(11) 0.0340(11) 0.0021(9) -0.0030(9) -0.0062(9)
C6 0.0581(14) 0.0355(11) 0.0396(12) 0.0068(10) 0.0038(10) 0.0010(10)
C7 0.0495(13) 0.0300(11) 0.0550(14) 0.0019(10) 0.0201(11) -0.0042(10)
C8 0.0322(11) 0.0368(11) 0.0687(15) -0.0068(11) 0.0112(11) -0.0061(9)
C9 0.0293(10) 0.0342(11) 0.0504(12) -0.0016(9) 0.0037(9) -0.0001(9)
C10 0.0324(10) 0.0304(10) 0.0246(9) 0.0022(8) 0.0031(8) -0.0079(8)
C11 0.0442(12) 0.0352(11) 0.0275(10) 0.0010(8) 0.0044(9) -0.0004(9)
C12 0.0600(14) 0.0388(11) 0.0319(11) -0.0059(9) 0.0047(10) 0.0000(10)
C13 0.0494(13) 0.0493(13) 0.0310(11) -0.0067(10) -0.0008(10) -0.0141(11)
C14 0.0329(11) 0.0497(13) 0.0384(11) -0.0016(10) -0.0038(9) -0.0092(10)
C15 0.0319(10) 0.0370(11) 0.0349(10) -0.0030(9) 0.0010(8) -0.0079(9)
C16 0.0583(14) 0.0487(13) 0.0362(12) -0.0071(10) -0.0026(10) 0.0179(11)
C17 0.0465(15) 0.0769(19) 0.083(2) -0.0028(16) -0.0045(14) 0.0120(14)
C18 0.089(2) 0.0539(16) 0.0765(19) 0.0040(14) -0.0004(16) 0.0267(15)
C19 0.0345(11) 0.0542(14) 0.0533(14) -0.0170(11) -0.0090(10) 0.0053(10)
C20 0.108(3) 0.0534(17) 0.108(3) 0.0030(17) 0.015(2) 0.0268(18)
C21 0.0662(19) 0.099(2) 0.073(2) -0.0210(18) 0.0253(16) 0.0041(17)
C22 0.0291(10) 0.0352(10) 0.0301(10) 0.0036(8) -0.0027(8) 0.0009(8)
C23 0.0337(11) 0.0351(11) 0.0421(12) 0.0010(9) -0.0056(9) 0.0005(9)
C24 0.0495(13) 0.0401(12) 0.0569(15) 0.0073(11) -0.0113(11) 0.0074(10)
C25 0.0552(15) 0.0569(14) 0.0432(13) 0.0169(11) -0.0123(11) 0.0060(12)
C26 0.0575(15) 0.0722(17) 0.0291(11) 0.0030(11) -0.0049(10) 0.0125(13)
C27 0.0434(12) 0.0565(14) 0.0299(11) -0.0008(10) -0.0044(9) 0.0165(11)
C28 0.0493(14) 0.0486(13) 0.0541(14) -0.0146(11) -0.0121(11) 0.0159(11)
C29 0.111(3) 0.0530(17) 0.105(3) -0.0286(18) -0.005(2) 0.0158(18)
C30 0.092(2) 0.089(2) 0.0542(16) -0.0179(16) 0.0186(16) 0.0083(18)
C31 0.082(2) 0.096(2) 0.0329(12) -0.0189(13) -0.0170(12) 0.0546(18)
C32 0.162(4) 0.067(2) 0.112(3) -0.040(2) -0.059(3) 0.055(2)
C33 0.106(3) 0.220(5) 0.0512(18) -0.027(2) 0.0006(18) 0.101(3)
C34 0.131(3) 0.0682(19) 0.0499(16) 0.0054(14) -0.0263(17) -0.0485(19)
C35 0.195(5) 0.081(2) 0.086(2) 0.026(2) -0.069(3) -0.073(3)
C36 0.214(5) 0.107(3) 0.096(3) 0.056(2) -0.088(3) -0.104(3)
C37 0.0780(18) 0.0554(15) 0.0480(14) 0.0185(12) -0.0191(13) -0.0231(14)
C38 0.0563(17) 0.088(2) 0.087(2) -0.0036(18) 0.0371(16) -0.0085(16)
C39 0.079(2) 0.120(3) 0.138(4) 0.014(3) 0.055(3) 0.028(2)
C40 0.173(5) 0.076(3) 0.280(8) 0.014(4) 0.135(5) 0.048(3)
C41 0.0615(16) 0.0518(15) 0.0608(16) -0.0071(12) 0.0012(13) 0.0062(12)
Li 0.0377(18) 0.0381(18) 0.0282(16) 0.0041(14) 0.0009(13) -0.0047(15)

loop_
_atom_type_symbol
_atom_type_description
_atom_type_scat_dispersion_real
_atom_type_scat_dispersion_imag
_atom_type_scat_source
C C 0.0033 0.0016 'International Tables Vol C Tables 4.2.6.8 and 6.1.1.4'
H H 0 0 'International Tables Vol C Tables 4.2.6.8 and 6.1.1.4'
N N 0.0061 0.0033 'International Tables Vol C Tables 4.2.6.8 and 6.1.1.4'
Li Li -0.0003 0.0001 'International Tables Vol C Tables 4.2.6.8 and 6.1.1.4'
O O 0.0106 0.006 'International Tables Vol C Tables 4.2.6.8 and 6.1.1.4'

loop_
_geom_angle_atom_site_label_1
_geom_angle_atom_site_label_2
_geom_angle_atom_site_label_3
_geom_angle
_geom_angle_site_symmetry_1
_geom_angle_site_symmetry_3
_geom_angle_publ_flag
C37 O1 C34 109.44(18) . . ?
C37 O1 Li 128.82(17) . . ?
C34 O1 Li 121.47(18) . . ?
C38 O2 C41 109.0(2) . . ?
C38 O2 Li 125.99(19) . . ?
C41 O2 Li 124.98(17) . . ?
C1 N1 C10 115.11(15) . . ?
C1 N1 Li 114.52(15) . . ?
C10 N1 Li 129.88(15) . . ?
C3 N2 C22 118.74(16) . . ?
C3 N2 Li 115.15(16) . . ?
C22 N2 Li 123.51(15) . . ?
N1 C1 C2 128.44(17) . . ?
C3 C2 C1 123.02(17) . . ?
C3 C2 C4 120.02(17) . . ?
C1 C2 C4 116.83(16) . . ?
N2 C3 C2 126.66(17) . . ?
C5 C4 C9 115.96(18) . . ?
C5 C4 C2 120.24(17) . . ?
C9 C4 C2 123.78(18) . . ?
C6 C5 C4 122.1(2) . . ?
C7 C6 C5 120.6(2) . . ?
C6 C7 C8 118.7(2) . . ?
C7 C8 C9 121.1(2) . . ?
C8 C9 C4 121.5(2) . . ?
C11 C10 C15 120.24(17) . . ?
C11 C10 N1 118.87(17) . . ?
C15 C10 N1 120.88(17) . . ?
C12 C11 C10 118.74(19) . . ?
C12 C11 C16 120.97(19) . . ?
C10 C11 C16 120.26(18) . . ?
C13 C12 C11 121.4(2) . . ?
C14 C13 C12 119.58(19) . . ?
C13 C14 C15 121.4(2) . . ?
C14 C15 C10 118.58(19) . . ?
C14 C15 C19 119.18(19) . . ?
C10 C15 C19 122.20(18) . . ?
C11 C16 C17 110.5(2) . . ?
C11 C16 C18 113.3(2) . . ?
C17 C16 C18 110.5(2) . . ?
C21 C19 C15 110.2(2) . . ?
C21 C19 C20 110.1(2) . . ?
C15 C19 C20 112.7(2) . . ?
C27 C22 C23 119.91(18) . . ?
C27 C22 N2 121.92(17) . . ?
C23 C22 N2 118.01(17) . . ?
C24 C23 C22 118.62(19) . . ?
C24 C23 C28 121.20(19) . . ?
C22 C23 C28 120.17(18) . . ?
C25 C24 C23 121.6(2) . . ?
C24 C25 C26 119.6(2) . . ?
C25 C26 C27 121.6(2) . . ?
C26 C27 C22 118.7(2) . . ?
C26 C27 C31 119.1(2) . . ?
C22 C27 C31 122.27(18) . . ?
C30 C28 C23 110.5(2) . . ?
C30 C28 C29 110.8(2) . . ?
C23 C28 C29 113.8(2) . . ?
C33 C31 C27 110.9(3) . . ?
C33 C31 C32 111.8(3) . . ?
C27 C31 C32 111.6(2) . . ?
C35 C34 O1 107.0(2) . . ?
C36 C35 C34 108.1(3) . . ?
C35 C36 C37 109.3(3) . . ?
O1 C37 C36 106.1(2) . . ?
O2 C38 C39 108.1(3) . . ?
C40 C39 C38 105.6(3) . . ?
C41 C40 C39 110.5(3) . . ?
C40 C41 O2 106.3(3) . . ?
O1 Li N2 114.09(18) . . ?
O1 Li N1 124.11(18) . . ?
N2 Li N1 94.76(15) . . ?
O1 Li O2 101.80(16) . . ?
N2 Li O2 111.79(17) . . ?
N1 Li O2 110.53(17) . . ?

loop_
_geom_bond_atom_site_label_1
_geom_bond_atom_site_label_2
_geom_bond_distance
_geom_bond_site_symmetry_2
_geom_bond_publ_flag
O1 C37 1.428(3) . ?
O1 C34 1.428(3) . ?
O1 Li 1.920(4) . ?
O2 C38 1.432(3) . ?
O2 C41 1.433(3) . ?
O2 Li 2.003(4) . ?
N1 C1 1.307(2) . ?
N1 C10 1.431(2) . ?
N1 Li 1.995(3) . ?
N2 C3 1.308(2) . ?
N2 C22 1.425(2) . ?
N2 Li 1.986(4) . ?
C1 C2 1.419(3) . ?
C2 C3 1.410(3) . ?
C2 C4 1.481(3) . ?
C4 C5 1.401(3) . ?
C4 C9 1.402(3) . ?
C5 C6 1.385(3) . ?
C6 C7 1.375(3) . ?
C7 C8 1.376(3) . ?
C8 C9 1.387(3) . ?
C10 C11 1.407(3) . ?
C10 C15 1.407(3) . ?
C11 C12 1.392(3) . ?
C11 C16 1.519(3) . ?
C12 C13 1.378(3) . ?
C13 C14 1.378(3) . ?
C14 C15 1.394(3) . ?
C15 C19 1.519(3) . ?
C16 C17 1.522(4) . ?
C16 C18 1.525(4) . ?
C19 C21 1.509(4) . ?
C19 C20 1.523(4) . ?
C22 C27 1.402(3) . ?
C22 C23 1.410(3) . ?
C23 C24 1.392(3) . ?
C23 C28 1.516(3) . ?
C24 C25 1.367(3) . ?
C25 C26 1.371(3) . ?
C26 C27 1.395(3) . ?
C27 C31 1.524(3) . ?
C28 C30 1.510(4) . ?
C28 C29 1.525(4) . ?
C31 C33 1.516(5) . ?
C31 C32 1.528(5) . ?
C34 C35 1.426(4) . ?
C35 C36 1.415(4) . ?
C36 C37 1.431(4) . ?
C38 C39 1.456(5) . ?
C39 C40 1.435(6) . ?
C40 C41 1.426(5) . ?
